data_4303710
loop_
_publ_author_name
'Arup Sinha'
'S. M. Wahidur Rahaman'
'Mithun Sarkar'
'Biswajit Saha'
'Prosenjit Daw'
'Jitendra K. Bera'

_publ_contact_author_address 'Department of Chemistry, IIT Kanpur, Kanpur 208016, INDIA.'
_publ_contact_author_email jbera@iitk.ac.in
_publ_contact_author_fax '+ 91-512-2597436'
_publ_contact_author_name 'Jitendra K. Bera'
_publ_contact_author_phone '+ 91-512-2597336'
_publ_section_title
;
Multifaceted Coordination of Naphthyridine-Functionalized N-Heterocyclic
Carbene: A Novel "IrIII(C^N)(C^C)" Compound and Its Evaluation as
Transfer Hydrogenation Catalyst
;
_journal_name_full 'Inorganic Chemistry'
_journal_page_first 11114
_journal_page_last 11122
_journal_paper_doi 10.1021/ic901502n
_journal_volume 48
_journal_year 2009
_chemical_formula_moiety 'C40 H35 Br Ir N8 O, C H2 Cl2, Br'
_chemical_formula_sum 'C41 H37 Br2 Cl2 Ir N8 O'
_chemical_formula_weight 1080.71
_chemical_name_systematic
; 
 ? 
;
_space_group_IT_number 15
_symmetry_cell_setting monoclinic
_symmetry_space_group_name_Hall '-C 2yc'
_symmetry_space_group_name_H-M 'C 1 2/c 1'
_atom_sites_solution_hydrogens geom
_atom_sites_solution_primary direct
_atom_sites_solution_secondary difmap
_audit_creation_method SHELXL-97
_cell_angle_alpha 90.00
_cell_angle_beta 97.863(4)
_cell_angle_gamma 90.00
_cell_formula_units_Z 8
_cell_length_a 23.431(4)
_cell_length_b 14.773(3)
_cell_length_c 26.948(5)
_cell_measurement_reflns_used 1152
_cell_measurement_temperature 100(2)
_cell_measurement_theta_max 17.39
_cell_measurement_theta_min 2.32
_cell_volume 9240(3)
_computing_cell_refinement 'Bruker SAINT'
_computing_data_collection 'Bruker APEX'
_computing_data_reduction 'Bruker SAINT'
_computing_molecular_graphics ORTEP
_computing_publication_material ciftab
_computing_structure_refinement 'SHELXL-97 (Sheldrick, 1997)'
_computing_structure_solution 'SHELXS-97 (Sheldrick, 1990)'
_diffrn_ambient_temperature 100(2)
_diffrn_measured_fraction_theta_full 0.991
_diffrn_measured_fraction_theta_max 0.991
_diffrn_measurement_device_type 'Bruker SMART APEX'
_diffrn_measurement_method 'omega scans'
_diffrn_radiation_monochromator graphite
_diffrn_radiation_source 'fine-focus sealed tube'
_diffrn_radiation_type MoK\a
_diffrn_radiation_wavelength 0.71073
_diffrn_reflns_av_R_equivalents 0.1781
_diffrn_reflns_av_sigmaI/netI 0.2238
_diffrn_reflns_limit_h_max 30
_diffrn_reflns_limit_h_min -31
_diffrn_reflns_limit_k_max 19
_diffrn_reflns_limit_k_min -19
_diffrn_reflns_limit_l_max 35
_diffrn_reflns_limit_l_min -35
_diffrn_reflns_number 41384
_diffrn_reflns_theta_full 28.29
_diffrn_reflns_theta_max 28.29
_diffrn_reflns_theta_min 2.15
_exptl_absorpt_coefficient_mu 4.774
_exptl_absorpt_correction_T_max 0.3483
_exptl_absorpt_correction_T_min 0.2858
_exptl_absorpt_correction_type empirical
_exptl_absorpt_process_details SADABS
_exptl_crystal_colour red
_exptl_crystal_density_diffrn 1.554
_exptl_crystal_density_method 'not measured'
_exptl_crystal_description block
_exptl_crystal_F_000 4224
_exptl_crystal_size_max 0.35
_exptl_crystal_size_mid 0.30
_exptl_crystal_size_min 0.28
_refine_diff_density_max 1.261
_refine_diff_density_min -1.217
_refine_diff_density_rms 0.195
_refine_ls_extinction_method none
_refine_ls_goodness_of_fit_ref 0.840
_refine_ls_hydrogen_treatment mixed
_refine_ls_matrix_type full
_refine_ls_number_parameters 500
_refine_ls_number_reflns 11395
_refine_ls_number_restraints 0
_refine_ls_restrained_S_all 0.840
_refine_ls_R_factor_all 0.1719
_refine_ls_R_factor_gt 0.0687
_refine_ls_shift/su_max 0.001
_refine_ls_shift/su_mean 0.000
_refine_ls_structure_factor_coef Fsqd
_refine_ls_weighting_details 'calc w=1/[\s^2^(Fo^2^)+(0.0475P)^2^+0.0000P] where P=(Fo^2^+2Fc^2^)/3'
_refine_ls_weighting_scheme calc
_refine_ls_wR_factor_gt 0.1221
_refine_ls_wR_factor_ref 0.1546
_reflns_number_gt 4676
_reflns_number_total 11395
_reflns_threshold_expression >2sigma(I)
_cod_data_source_file ic901502n_si_002_6.cif
_cod_data_source_block compound5
_cod_depositor_comments
;
The following automatic conversions were performed:
'_symmetry_cell_setting' value 'Monoclinic' changed to 'monoclinic'
according to '/home/saulius/struct/CIF-dictionaries/cif_core.dic'
dictionary named 'cif_core.dic' version 2.4.1 from 2010-06-29.

Automatic conversion script
Id: cif_fix_enum 1527 2010-12-29 10:47:43Z saulius 
;
_cod_database_code 4303710

loop_
_symmetry_equiv_pos_as_xyz
'x, y, z'
'-x, y, -z+1/2'
'x+1/2, y+1/2, z'
'-x+1/2, y+1/2, -z+1/2'
'-x, -y, -z'
'x, -y, z-1/2'
'-x+1/2, -y+1/2, -z'
'x+1/2, -y+1/2, z-1/2'

loop_
_atom_site_label
_atom_site_type_symbol
_atom_site_fract_x
_atom_site_fract_y
_atom_site_fract_z
_atom_site_U_iso_or_equiv
_atom_site_adp_type
_atom_site_occupancy
_atom_site_symmetry_multiplicity
_atom_site_calc_flag
_atom_site_refinement_flags
_atom_site_disorder_assembly
_atom_site_disorder_group
Ir1 Ir 0.436365(18) 0.09481(3) 0.118535(15) 0.03046(13) Uani 1 1 d . . .
N2 N 0.3860(4) 0.1972(5) 0.0779(3) 0.030(2) Uani 1 1 d . . .
C33 C 0.4890(4) 0.0086(7) 0.1581(3) 0.026(2) Uani 1 1 d . . .
C21 C 0.4924(5) 0.1811(8) 0.1594(4) 0.039(3) Uani 1 1 d . . .
N7 N 0.5278(3) 0.0416(6) 0.1955(3) 0.028(2) Uani 1 1 d . . .
N8 N 0.4973(3) -0.0811(6) 0.1633(3) 0.031(2) Uani 1 1 d . . .
C13 C 0.4774(4) 0.1121(6) 0.0619(4) 0.028(2) Uani 1 1 d . . .
C30 C 0.5303(5) 0.1391(7) 0.1967(4) 0.034(3) Uani 1 1 d . . .
N4 N 0.5258(3) 0.0856(6) 0.0431(3) 0.0282(19) Uani 1 1 d . . .
C22 C 0.4958(5) 0.2723(8) 0.1567(4) 0.038(3) Uani 1 1 d . . .
H22 H 0.4702 0.3053 0.1329 0.046 Uiso 1 1 calc R . .
C31 C 0.5593(4) -0.0247(8) 0.2218(4) 0.033(3) Uani 1 1 d . . .
H31 H 0.5892 -0.0165 0.2491 0.040 Uiso 1 1 calc R . .
N6 N 0.5683(3) 0.1782(6) 0.2311(3) 0.031(2) Uani 1 1 d . . .
N5 N 0.6121(4) 0.3085(7) 0.2639(4) 0.049(3) Uani 1 1 d . . .
C35 C 0.4291(5) -0.2084(7) 0.1667(4) 0.035(3) Uani 1 1 d . . .
C7 C 0.3369(5) 0.2369(7) 0.0873(4) 0.036(3) Uani 1 1 d . . .
C27 C 0.6201(6) 0.3942(10) 0.2592(5) 0.058(4) Uani 1 1 d . . .
N3 N 0.4548(3) 0.1785(6) 0.0272(3) 0.032(2) Uani 1 1 d . . .
C9 C 0.3797(5) 0.2886(8) 0.0030(4) 0.041(3) Uani 1 1 d . . .
H9 H 0.3962 0.3053 -0.0260 0.050 Uiso 1 1 calc R . .
C26 C 0.5906(6) 0.4498(8) 0.2218(5) 0.060(4) Uani 1 1 d . . .
H26 H 0.5995 0.5124 0.2204 0.072 Uiso 1 1 calc R . .
C23 C 0.5380(5) 0.3177(8) 0.1901(4) 0.045(3) Uani 1 1 d . . .
C12 C 0.5317(5) 0.1306(7) -0.0012(4) 0.034(3) Uani 1 1 d . . .
H12 H 0.5616 0.1205 -0.0211 0.040 Uiso 1 1 calc R . .
C6 C 0.3069(5) 0.3029(8) 0.0555(4) 0.041(3) Uani 1 1 d . . .
C10 C 0.4052(4) 0.2238(7) 0.0354(4) 0.032(3) Uani 1 1 d . . .
C32 C 0.5397(4) -0.1035(9) 0.2017(4) 0.039(3) Uani 1 1 d . . .
H32 H 0.5525 -0.1625 0.2119 0.047 Uiso 1 1 calc R . .
C29 C 0.5721(5) 0.2689(8) 0.2272(4) 0.038(3) Uani 1 1 d . . .
C24 C 0.5486(5) 0.4125(9) 0.1872(5) 0.050(3) Uani 1 1 d . . .
C8 C 0.3302(5) 0.3282(8) 0.0135(4) 0.048(3) Uani 1 1 d . . .
H8 H 0.3118 0.3733 -0.0082 0.058 Uiso 1 1 calc R . .
C34 C 0.4642(5) -0.1530(7) 0.1354(4) 0.035(3) Uani 1 1 d . . .
H34A H 0.4910 -0.1935 0.1206 0.042 Uiso 1 1 calc R . .
H34B H 0.4381 -0.1255 0.1074 0.042 Uiso 1 1 calc R . .
C11 C 0.4893(5) 0.1897(8) -0.0113(4) 0.041(3) Uani 1 1 d . . .
H11 H 0.4833 0.2308 -0.0387 0.049 Uiso 1 1 calc R . .
N1 N 0.3157(4) 0.2049(6) 0.1294(3) 0.039(2) Uani 1 1 d . . .
C5 C 0.2200(5) 0.4064(9) 0.0368(4) 0.058(3) Uani 1 1 d . . .
H5A H 0.2108 0.3833 0.0025 0.087 Uiso 1 1 calc R . .
H5B H 0.2434 0.4613 0.0366 0.087 Uiso 1 1 calc R . .
H5C H 0.1843 0.4205 0.0503 0.087 Uiso 1 1 calc R . .
C4 C 0.2535(5) 0.3351(8) 0.0694(4) 0.044(3) Uani 1 1 d . . .
C15 C 0.6132(5) 0.0667(9) 0.1040(4) 0.044(3) Uani 1 1 d . . .
C14 C 0.5683(4) 0.0212(7) 0.0672(4) 0.035(3) Uani 1 1 d . . .
H14A H 0.5873 -0.0095 0.0412 0.042 Uiso 1 1 calc R . .
H14B H 0.5483 -0.0255 0.0848 0.042 Uiso 1 1 calc R . .
Br1 Br 0.35992(5) -0.00960(8) 0.06942(4) 0.0415(3) Uani 1 1 d . . .
O1 O 0.3854(3) 0.0926(5) 0.1795(2) 0.0342(16) Uani 1 1 d . . .
C40 C 0.3793(5) -0.1759(9) 0.1790(4) 0.046(3) Uani 1 1 d . . .
H40 H 0.3647 -0.1194 0.1660 0.055 Uiso 1 1 calc R . .
C18 C 0.6987(8) 0.135(2) 0.1726(7) 0.127(11) Uani 1 1 d . . .
H18 H 0.7279 0.1606 0.1965 0.152 Uiso 1 1 calc R . .
C38 C 0.3729(5) -0.3062(8) 0.2310(5) 0.048(3) Uani 1 1 d . . .
H38 H 0.3538 -0.3386 0.2543 0.057 Uiso 1 1 calc R . .
C17 C 0.6888(7) 0.0475(17) 0.1728(7) 0.103(8) Uani 1 1 d . . .
H17 H 0.7117 0.0092 0.1958 0.123 Uiso 1 1 calc R . .
C39 C 0.3494(5) -0.2256(9) 0.2108(4) 0.053(3) Uani 1 1 d . . .
H39 H 0.3133 -0.2048 0.2187 0.063 Uiso 1 1 calc R . .
C36 C 0.4514(5) -0.2891(7) 0.1859(5) 0.049(3) Uani 1 1 d . . .
H36 H 0.4869 -0.3104 0.1769 0.059 Uiso 1 1 calc R . .
C16 C 0.6451(5) 0.0121(11) 0.1394(5) 0.068(4) Uani 1 1 d . . .
H16 H 0.6364 -0.0506 0.1406 0.082 Uiso 1 1 calc R . .
C20 C 0.6250(6) 0.1553(11) 0.1048(5) 0.070(5) Uani 1 1 d . . .
H20 H 0.6029 0.1938 0.0814 0.084 Uiso 1 1 calc R . .
C37 C 0.4233(6) -0.3396(9) 0.2179(5) 0.062(4) Uani 1 1 d . . .
H37 H 0.4383 -0.3961 0.2305 0.075 Uiso 1 1 calc R . .
C28 C 0.6647(6) 0.4386(10) 0.3000(5) 0.077(5) Uani 1 1 d . . .
H28A H 0.6578 0.4176 0.3332 0.115 Uiso 1 1 calc R . .
H28B H 0.6606 0.5046 0.2982 0.115 Uiso 1 1 calc R . .
H28C H 0.7037 0.4216 0.2944 0.115 Uiso 1 1 calc R . .
C25 C 0.5138(7) 0.4712(9) 0.1482(6) 0.082(5) Uani 1 1 d . . .
H25A H 0.5336 0.5290 0.1456 0.122 Uiso 1 1 calc R . .
H25B H 0.4756 0.4823 0.1580 0.122 Uiso 1 1 calc R . .
H25C H 0.5095 0.4402 0.1157 0.122 Uiso 1 1 calc R . .
C19 C 0.6665(7) 0.1914(13) 0.1373(6) 0.090(6) Uani 1 1 d . . .
H19 H 0.6743 0.2545 0.1366 0.108 Uiso 1 1 calc R . .
Cl1S Cl 0.73078(19) 0.4534(3) 0.17592(19) 0.1055(15) Uani 1 1 d . . .
Cl2S Cl 0.6794(3) 0.4466(4) 0.0723(2) 0.160(3) Uani 1 1 d . . .
C1S C 0.7112(7) 0.5091(10) 0.1153(6) 0.087(5) Uani 1 1 d . . .
H1S1 H 0.6859 0.5612 0.1200 0.105 Uiso 1 1 calc R . .
H1S2 H 0.7467 0.5333 0.1041 0.105 Uiso 1 1 calc R . .
Br1A Br 0.40617(5) 0.29823(10) -0.12532(4) 0.0554(4) Uani 1 1 d . . .
C1 C 0.2481(5) 0.2100(8) 0.1894(4) 0.049(3) Uani 1 1 d . . .
H1A H 0.2499 0.1438 0.1918 0.073 Uiso 1 1 calc R . .
H1B H 0.2084 0.2301 0.1901 0.073 Uiso 1 1 calc R . .
H1C H 0.2732 0.2366 0.2178 0.073 Uiso 1 1 calc R . .
C2 C 0.2676(5) 0.2394(8) 0.1421(4) 0.044(3) Uani 1 1 d . . .
C3 C 0.2343(5) 0.3045(8) 0.1110(4) 0.050(3) Uani 1 1 d . . .
H3 H 0.1988 0.3258 0.1199 0.060 Uiso 1 1 calc R . .

loop_
_atom_site_aniso_label
_atom_site_aniso_U_11
_atom_site_aniso_U_22
_atom_site_aniso_U_33
_atom_site_aniso_U_23
_atom_site_aniso_U_13
_atom_site_aniso_U_12
Ir1 0.0297(2) 0.0364(2) 0.0259(2) 0.0016(2) 0.00592(15) 0.0032(2)
N2 0.032(5) 0.026(5) 0.035(5) 0.001(4) 0.010(4) 0.011(4)
C33 0.039(6) 0.025(6) 0.017(5) -0.002(4) 0.015(5) -0.018(5)
C21 0.036(7) 0.053(8) 0.032(6) 0.026(6) 0.014(5) 0.022(6)
N7 0.023(5) 0.045(6) 0.019(5) -0.009(4) 0.007(4) 0.001(4)
N8 0.031(5) 0.037(6) 0.025(5) -0.002(4) 0.008(4) 0.000(4)
C13 0.024(5) 0.025(6) 0.034(6) -0.004(5) -0.003(5) -0.004(4)
C30 0.040(7) 0.022(6) 0.043(7) 0.003(5) 0.022(6) -0.008(5)
N4 0.024(4) 0.034(5) 0.027(4) 0.003(4) 0.003(4) -0.005(4)
C22 0.042(7) 0.042(8) 0.030(6) 0.016(6) 0.004(5) 0.004(6)
C31 0.021(6) 0.051(8) 0.024(6) 0.004(5) -0.009(4) 0.009(5)
N6 0.025(5) 0.030(5) 0.037(5) -0.006(4) 0.006(4) -0.005(4)
N5 0.039(6) 0.048(7) 0.057(7) -0.005(5) -0.002(5) -0.011(5)
C35 0.043(7) 0.034(7) 0.025(6) 0.001(5) -0.003(5) -0.006(6)
C7 0.036(7) 0.047(7) 0.025(6) 0.006(5) 0.004(5) -0.002(6)
C27 0.059(9) 0.050(9) 0.063(9) -0.019(8) 0.001(7) 0.000(8)
N3 0.027(5) 0.042(6) 0.027(5) 0.010(4) 0.009(4) 0.005(4)
C9 0.047(7) 0.048(8) 0.031(6) 0.006(6) 0.009(5) 0.008(6)
C26 0.058(9) 0.028(7) 0.092(11) -0.023(7) 0.000(8) -0.018(7)
C23 0.048(8) 0.045(8) 0.044(8) 0.006(6) 0.016(6) 0.007(6)
C12 0.042(7) 0.039(7) 0.023(6) 0.003(5) 0.013(5) -0.002(5)
C6 0.049(7) 0.050(8) 0.022(6) -0.006(5) 0.001(5) 0.009(6)
C10 0.021(5) 0.039(7) 0.034(6) -0.011(5) -0.004(5) 0.012(5)
C32 0.037(6) 0.043(7) 0.037(6) -0.006(6) 0.005(5) 0.004(6)
C29 0.031(6) 0.048(8) 0.038(7) -0.005(6) 0.011(5) -0.011(6)
C24 0.053(8) 0.039(8) 0.062(8) -0.009(7) 0.017(6) 0.007(7)
C8 0.041(7) 0.051(8) 0.050(8) 0.006(6) -0.005(6) 0.025(6)
C34 0.038(6) 0.035(7) 0.031(6) -0.005(5) -0.001(5) 0.010(5)
C11 0.052(7) 0.049(8) 0.026(6) 0.002(5) 0.021(5) 0.004(6)
N1 0.035(5) 0.055(6) 0.026(5) 0.001(5) 0.004(4) 0.024(5)
C5 0.054(8) 0.089(10) 0.030(6) 0.004(7) 0.005(6) 0.014(8)
C4 0.038(7) 0.053(8) 0.040(7) -0.003(6) -0.001(6) 0.003(6)
C15 0.038(7) 0.062(9) 0.035(7) -0.010(6) 0.015(6) -0.003(6)
C14 0.026(6) 0.051(7) 0.027(6) -0.004(5) 0.004(5) 0.007(5)
Br1 0.0374(6) 0.0494(8) 0.0369(7) 0.0018(6) 0.0017(5) 0.0006(6)
O1 0.026(4) 0.040(4) 0.037(4) 0.003(4) 0.007(3) -0.003(4)
C40 0.039(7) 0.072(9) 0.029(6) -0.001(6) 0.016(5) -0.014(7)
C18 0.043(11) 0.30(3) 0.032(9) -0.070(17) 0.003(8) -0.015(17)
C38 0.051(8) 0.040(8) 0.055(8) -0.009(6) 0.015(6) 0.002(6)
C17 0.031(10) 0.20(2) 0.074(13) -0.035(15) -0.006(8) 0.016(13)
C39 0.038(7) 0.074(10) 0.048(8) -0.012(7) 0.014(6) -0.012(7)
C36 0.049(8) 0.028(7) 0.076(9) 0.007(6) 0.031(7) 0.000(6)
C16 0.031(7) 0.122(13) 0.054(9) -0.004(9) 0.015(7) 0.029(8)
C20 0.054(9) 0.105(13) 0.046(8) -0.026(8) -0.011(7) -0.041(9)
C37 0.060(9) 0.060(9) 0.074(10) -0.001(8) 0.033(8) -0.011(8)
C28 0.064(10) 0.089(12) 0.070(10) -0.023(8) -0.016(8) -0.011(8)
C25 0.103(13) 0.035(8) 0.098(12) 0.015(8) -0.019(10) 0.000(8)
C19 0.063(10) 0.153(17) 0.059(10) -0.043(11) 0.026(9) -0.046(11)
Cl1S 0.081(3) 0.108(4) 0.129(4) 0.015(3) 0.019(3) 0.012(3)
Cl2S 0.213(7) 0.114(4) 0.140(5) -0.017(4) -0.025(5) -0.013(4)
C1S 0.095(12) 0.063(11) 0.103(13) 0.013(10) 0.011(10) -0.021(9)
Br1A 0.0519(8) 0.0784(10) 0.0374(7) 0.0085(7) 0.0118(6) 0.0120(7)
C1 0.052(8) 0.066(9) 0.029(6) 0.000(6) 0.009(6) 0.011(7)
C2 0.028(6) 0.075(9) 0.027(6) 0.004(6) -0.002(5) 0.011(6)
C3 0.045(7) 0.070(9) 0.038(7) 0.001(7) 0.011(6) 0.022(7)

loop_
_atom_type_symbol
_atom_type_description
_atom_type_scat_dispersion_real
_atom_type_scat_dispersion_imag
_atom_type_scat_source
C C 0.0033 0.0016 'International Tables Vol C Tables 4.2.6.8 and 6.1.1.4'
N N 0.0061 0.0033 'International Tables Vol C Tables 4.2.6.8 and 6.1.1.4'
Cl Cl 0.1484 0.1585 'International Tables Vol C Tables 4.2.6.8 and 6.1.1.4'
Ir Ir -1.4442 7.9887 'International Tables Vol C Tables 4.2.6.8 and 6.1.1.4'
O O 0.0106 0.0060 'International Tables Vol C Tables 4.2.6.8 and 6.1.1.4'
Br Br -0.2901 2.4595 'International Tables Vol C Tables 4.2.6.8 and 6.1.1.4'
H H 0.0000 0.0000 'International Tables Vol C Tables 4.2.6.8 and 6.1.1.4'

loop_
_geom_angle_atom_site_label_1
_geom_angle_atom_site_label_2
_geom_angle_atom_site_label_3
_geom_angle
_geom_angle_site_symmetry_1
_geom_angle_site_symmetry_3
_geom_angle_publ_flag
C13 Ir1 C33 99.8(4) . . ?
C13 Ir1 C21 89.5(4) . . ?
C33 Ir1 C21 78.7(4) . . ?
C13 Ir1 N2 78.4(4) . . ?
C33 Ir1 N2 174.5(4) . . ?
C21 Ir1 N2 96.0(4) . . ?
C13 Ir1 O1 172.4(3) . . ?
C33 Ir1 O1 87.1(3) . . ?
C21 Ir1 O1 88.9(3) . . ?
N2 Ir1 O1 94.4(3) . . ?
C13 Ir1 Br1 93.4(3) . . ?
C33 Ir1 Br1 103.2(3) . . ?
C21 Ir1 Br1 176.2(3) . . ?
N2 Ir1 Br1 82.2(2) . . ?
O1 Ir1 Br1 87.93(17) . . ?
C10 N2 C7 115.3(8) . . ?
C10 N2 Ir1 114.8(6) . . ?
C7 N2 Ir1 129.8(7) . . ?
N8 C33 N7 101.8(9) . . ?
N8 C33 Ir1 139.6(7) . . ?
N7 C33 Ir1 118.4(7) . . ?
C22 C21 C30 116.5(11) . . ?
C22 C21 Ir1 129.1(8) . . ?
C30 C21 Ir1 114.3(8) . . ?
C33 N7 C31 113.0(9) . . ?
C33 N7 C30 113.5(9) . . ?
C31 N7 C30 133.4(9) . . ?
C33 N8 C32 113.3(9) . . ?
C33 N8 C34 127.1(8) . . ?
C32 N8 C34 119.5(9) . . ?
N4 C13 N3 102.2(8) . . ?
N4 C13 Ir1 141.9(7) . . ?
N3 C13 Ir1 115.7(7) . . ?
N6 C30 C21 127.6(10) . . ?
N6 C30 N7 118.3(10) . . ?
C21 C30 N7 114.1(10) . . ?
C13 N4 C12 111.6(9) . . ?
C13 N4 C14 125.0(8) . . ?
C12 N4 C14 123.4(8) . . ?
C21 C22 C23 118.6(11) . . ?
C32 C31 N7 106.4(9) . . ?
C30 N6 C29 115.1(9) . . ?
C27 N5 C29 115.9(11) . . ?
C40 C35 C36 121.1(11) . . ?
C40 C35 C34 120.3(10) . . ?
C36 C35 C34 118.4(10) . . ?
N2 C7 N1 114.7(9) . . ?
N2 C7 C6 123.4(10) . . ?
N1 C7 C6 121.8(10) . . ?
N5 C27 C26 125.4(12) . . ?
N5 C27 C28 116.0(12) . . ?
C26 C27 C28 118.6(12) . . ?
C10 N3 C13 118.7(8) . . ?
C10 N3 C11 129.7(9) . . ?
C13 N3 C11 111.6(8) . . ?
C8 C9 C10 118.3(11) . . ?
C24 C26 C27 119.2(12) . . ?
C29 C23 C22 119.7(11) . . ?
C29 C23 C24 117.4(12) . . ?
C22 C23 C24 122.9(11) . . ?
C11 C12 N4 109.4(9) . . ?
C8 C6 C7 117.7(10) . . ?
C8 C6 C4 125.6(11) . . ?
C7 C6 C4 116.7(10) . . ?
N2 C10 C9 125.3(9) . . ?
N2 C10 N3 112.3(9) . . ?
C9 C10 N3 122.4(10) . . ?
C31 C32 N8 105.6(10) . . ?
N6 C29 C23 122.2(11) . . ?
N6 C29 N5 114.1(10) . . ?
C23 C29 N5 123.8(11) . . ?
C26 C24 C23 118.1(12) . . ?
C26 C24 C25 120.6(12) . . ?
C23 C24 C25 121.3(11) . . ?
C9 C8 C6 120.0(11) . . ?
N8 C34 C35 113.6(8) . . ?
C12 C11 N3 105.1(10) . . ?
C2 N1 C7 119.6(9) . . ?
C3 C4 C6 120.6(11) . . ?
C3 C4 C5 120.7(11) . . ?
C6 C4 C5 118.6(10) . . ?
C20 C15 C16 117.9(13) . . ?
C20 C15 C14 124.9(12) . . ?
C16 C15 C14 117.2(12) . . ?
N4 C14 C15 112.1(9) . . ?
C35 C40 C39 119.4(12) . . ?
C17 C18 C19 120.4(19) . . ?
C37 C38 C39 121.2(12) . . ?
C18 C17 C16 119(2) . . ?
C40 C39 C38 119.1(12) . . ?
C35 C36 C37 121.1(12) . . ?
C17 C16 C15 120.9(17) . . ?
C19 C20 C15 122.4(17) . . ?
C38 C37 C36 118.0(13) . . ?
C20 C19 C18 119.1(19) . . ?
Cl2S C1S Cl1S 115.2(9) . . ?
N1 C2 C3 121.5(10) . . ?
N1 C2 C1 119.0(10) . . ?
C3 C2 C1 119.5(10) . . ?
C4 C3 C2 119.7(11) . . ?

loop_
_geom_bond_atom_site_label_1
_geom_bond_atom_site_label_2
_geom_bond_distance
_geom_bond_site_symmetry_2
_geom_bond_publ_flag
Ir1 C13 1.929(10) . ?
Ir1 C33 1.980(11) . ?
Ir1 C21 2.041(12) . ?
Ir1 N2 2.129(8) . ?
Ir1 O1 2.159(6) . ?
Ir1 Br1 2.5865(13) . ?
N2 C10 1.344(12) . ?
N2 C7 1.345(12) . ?
C33 N8 1.345(12) . ?
C33 N7 1.352(11) . ?
C21 C22 1.353(15) . ?
C21 C30 1.394(14) . ?
N7 C31 1.365(12) . ?
N7 C30 1.442(12) . ?
N8 C32 1.373(12) . ?
N8 C34 1.462(12) . ?
C13 N4 1.361(11) . ?
C13 N3 1.407(11) . ?
C30 N6 1.326(13) . ?
N4 C12 1.390(11) . ?
N4 C14 1.463(12) . ?
C22 C23 1.413(15) . ?
C31 C32 1.338(14) . ?
N6 C29 1.347(13) . ?
N5 C27 1.290(15) . ?
N5 C29 1.393(13) . ?
C35 C40 1.343(14) . ?
C35 C36 1.374(14) . ?
C35 C34 1.500(14) . ?
C7 N1 1.382(12) . ?
C7 C6 1.419(14) . ?
C27 C26 1.407(17) . ?
C27 C28 1.553(16) . ?
N3 C10 1.384(11) . ?
N3 C11 1.411(12) . ?
C9 C8 1.364(14) . ?
C9 C10 1.375(14) . ?
C26 C24 1.374(16) . ?
C23 C29 1.392(15) . ?
C23 C24 1.426(16) . ?
C12 C11 1.324(14) . ?
C6 C8 1.375(15) . ?
C6 C4 1.435(15) . ?
C24 C25 1.513(16) . ?
N1 C2 1.324(12) . ?
C5 C4 1.519(15) . ?
C4 C3 1.344(15) . ?
C15 C20 1.337(17) . ?
C15 C16 1.386(16) . ?
C15 C14 1.503(15) . ?
C40 C39 1.390(15) . ?
C18 C17 1.32(3) . ?
C18 C19 1.40(3) . ?
C38 C37 1.368(16) . ?
C38 C39 1.391(16) . ?
C17 C16 1.37(2) . ?
C36 C37 1.375(15) . ?
C20 C19 1.327(17) . ?
Cl1S C1S 1.830(16) . ?
Cl2S C1S 1.586(15) . ?
C1 C2 1.477(14) . ?
C2 C3 1.434(15) . ?

loop_
_geom_torsion_atom_site_label_1
_geom_torsion_atom_site_label_2
_geom_torsion_atom_site_label_3
_geom_torsion_atom_site_label_4
_geom_torsion
_geom_torsion_site_symmetry_1
_geom_torsion_site_symmetry_2
_geom_torsion_site_symmetry_3
_geom_torsion_site_symmetry_4
_geom_torsion_publ_flag
N2 C10 N3 C13 1.5(13) . . . . ?
C21 C30 N7 C33 0.1(13) . . . . ?
